data_7227614
loop_
_publ_author_name
'Ding, Bin'
'Wu, Jie'
'Wu, Xiang Xia'
'Huo, Jian Zhong'
'Zhu, Zhao Zhou'
'Liu, Yuan Yuan'
'Shi, Fang Xue'

_publ_section_title
;
 Syntheses, structural diversities and characterization of a series of
 coordination polymers with two isomeric oxadiazol-pyridine ligands
;
_journal_issue 16
_journal_name_full 'RSC Adv.'
_journal_page_first 9704
_journal_paper_doi 10.1039/C6RA28153B
_journal_volume 7
_journal_year 2017
_chemical_formula_sum 'C9 H7 Ag F3 N3 O4 S'
_chemical_formula_weight 418.11
_chemical_name_systematic
; 
 ? 
;
_space_group_crystal_system monoclinic
_space_group_IT_number 14
_space_group_name_Hall '-P 2ybc'
_space_group_name_H-M_alt 'P 1 21/c 1'
_symmetry_space_group_name_Hall '-P 2ybc'
_symmetry_space_group_name_H-M 'P 1 21/c 1'
_atom_sites_solution_hydrogens mixed
_audit_creation_method SHELXL-2013
_audit_update_record
;
2016-06-20 deposited with the CCDC.
2017-01-29 downloaded from the CCDC.
;
_cell_angle_alpha 90
_cell_angle_beta 107.0410(10)
_cell_angle_gamma 90
_cell_formula_units_Z 4
_cell_length_a 8.1723(5)
_cell_length_b 19.7588(12)
_cell_length_c 8.6182(5)
_cell_measurement_reflns_used 3616
_cell_measurement_temperature 296(2)
_cell_measurement_theta_max 27.93
_cell_measurement_theta_min 2.61
_cell_volume 1330.52(14)
_computing_cell_refinement 'Bruker SMART'
_computing_data_collection 'Bruker SMART'
_computing_data_reduction 'Bruker SAINT'
_computing_molecular_graphics 'Bruker SHELXTL'
_computing_publication_material 'Bruker SHELXTL'
_computing_structure_refinement 'SHELXL-2013 (Sheldrick, 2013)'
_computing_structure_solution 'Bruker SHELXTL'
_diffrn_ambient_temperature 296(2)
_diffrn_measured_fraction_theta_full 0.998
_diffrn_measured_fraction_theta_max 0.999
_diffrn_measurement_device_type 'CCD area detector'
_diffrn_measurement_method 'phi and omega scans'
_diffrn_radiation_type MoK\a
_diffrn_radiation_wavelength 0.71073
_diffrn_reflns_av_R_equivalents 0.0230
_diffrn_reflns_av_unetI/netI 0.0231
_diffrn_reflns_Laue_measured_fraction_full 0.998
_diffrn_reflns_Laue_measured_fraction_max 0.999
_diffrn_reflns_limit_h_max 8
_diffrn_reflns_limit_h_min -10
_diffrn_reflns_limit_k_max 24
_diffrn_reflns_limit_k_min -24
_diffrn_reflns_limit_l_max 10
_diffrn_reflns_limit_l_min -10
_diffrn_reflns_number 8574
_diffrn_reflns_point_group_measured_fraction_full 0.998
_diffrn_reflns_point_group_measured_fraction_max 0.999
_diffrn_reflns_theta_full 25.242
_diffrn_reflns_theta_max 26.489
_diffrn_reflns_theta_min 2.061
_exptl_absorpt_coefficient_mu 1.727
_exptl_absorpt_correction_type multi-scan
_exptl_absorpt_process_details SADABS
_exptl_crystal_colour COLOURLESS
_exptl_crystal_density_diffrn 2.087
_exptl_crystal_density_meas ?
_exptl_crystal_description BLOCK
_exptl_crystal_F_000 816
_exptl_crystal_size_max 0.220
_exptl_crystal_size_mid 0.210
_exptl_crystal_size_min 0.170
_exptl_transmission_factor_max 0.758
_exptl_transmission_factor_min 0.703
_refine_diff_density_max 0.476
_refine_diff_density_min -0.643
_refine_diff_density_rms 0.069
_refine_ls_extinction_method none
_refine_ls_goodness_of_fit_ref 1.069
_refine_ls_hydrogen_treatment constr
_refine_ls_matrix_type full
_refine_ls_number_parameters 190
_refine_ls_number_reflns 2753
_refine_ls_number_restraints 0
_refine_ls_restrained_S_all 1.069
_refine_ls_R_factor_all 0.0343
_refine_ls_R_factor_gt 0.0289
_refine_ls_shift/su_max 0.002
_refine_ls_shift/su_mean 0.000
_refine_ls_structure_factor_coef Fsqd
_refine_ls_weighting_details
; 
 w=1/[\s^2^(Fo^2^)+(0.0346P)^2^+0.8589P] 
 where P=(Fo^2^+2Fc^2^)/3 
;
_refine_ls_weighting_scheme calc
_refine_ls_wR_factor_gt 0.0709
_refine_ls_wR_factor_ref 0.0731
_reflns_Friedel_coverage 0.000
_reflns_number_gt 2391
_reflns_number_total 2753
_reflns_threshold_expression 'I > 2\s(I)'
_cod_data_source_file c6ra28153b2.cif
_cod_data_source_block n160329b
_cod_depositor_comments
;
The following automatic conversions were performed:

'_exptl_absorpt_correction_type' value 'MULTI-SCAN' changed to
'multi-scan' according to
/usr/data/users/saulius/crontab/automatic-downloads/rss-feeds/RSC/lib/dictionaries/cif_core.dic
dictionary named 'cif_core.dic' version 2.4.2 from 2011-04-26.

'_exptl_crystal_density_meas' value 'NONE' was changed to '?' - the
value is perceived as not measured.

Automatic conversion script
Id: cif_fix_values 4268 2015-11-12 08:31:59Z antanas 
;
_cod_database_code 7227614
_shelx_space_group_comment
; 
The symmetry employed for this shelxl refinement is uniquely defined 
by the following loop, which should always be used as a source of 
symmetry information in preference to the above space-group names. 
They are only intended as comments. 
;
_shelx_estimated_absorpt_t_min 0.703
_shelx_estimated_absorpt_t_max 0.758
_shelxl_version_number 2013-2

loop_
_space_group_symop_operation_xyz
'x, y, z'
'-x, y+1/2, -z+1/2'
'-x, -y, -z'
'x, -y-1/2, z-1/2'

loop_
_atom_site_label
_atom_site_type_symbol
_atom_site_fract_x
_atom_site_fract_y
_atom_site_fract_z
_atom_site_U_iso_or_equiv
_atom_site_adp_type
_atom_site_occupancy
_atom_site_site_symmetry_order
_atom_site_calc_flag
_atom_site_refinement_flags_posn
_atom_site_refinement_flags_adp
Ag1 Ag 0.14601(3) 0.72043(2) 0.34917(3) 0.04401(11) Uani 1 1 d . .
S1 S 0.26484(9) 0.89533(4) 0.20766(9) 0.03688(18) Uani 1 1 d . .
O1 O 0.5111(2) 0.62622(9) 0.1496(2) 0.0353(5) Uani 1 1 d . .
O2 O 0.1626(3) 0.88273(12) 0.0448(3) 0.0544(6) Uani 1 1 d . .
O3 O 0.4404(3) 0.90714(15) 0.2248(4) 0.0778(9) Uani 1 1 d . .
O4 O 0.2285(3) 0.85216(11) 0.3269(3) 0.0526(6) Uani 1 1 d . .
F1 F 0.2734(6) 0.99686(15) 0.3976(4) 0.1396(16) Uani 1 1 d . .
F2 F 0.0234(5) 0.97297(16) 0.2405(5) 0.1341(15) Uani 1 1 d . .
F3 F 0.2043(4) 1.02372(12) 0.1492(4) 0.1061(10) Uani 1 1 d . .
N1 N 0.3148(3) 0.68378(12) 0.2155(3) 0.0327(5) Uani 1 1 d . .
N2 N 0.4040(3) 0.72852(12) 0.1435(3) 0.0333(5) Uani 1 1 d . .
N3 N 0.9234(3) 0.75200(13) -0.0732(3) 0.0342(5) Uani 1 1 d . .
C1 C 0.3802(4) 0.62436(14) 0.2153(4) 0.0337(6) Uani 1 1 d . .
C2 C 0.3344(5) 0.55975(17) 0.2752(5) 0.0599(10) Uani 1 1 d . .
H2A H 0.2221 0.5631 0.2887 0.090 Uiso 1 1 d R U
H2B H 0.4158 0.5493 0.3777 0.090 Uiso 1 1 d R U
H2C H 0.3353 0.5246 0.1987 0.090 Uiso 1 1 d R U
C3 C 0.5180(3) 0.69218(14) 0.1086(3) 0.0291(6) Uani 1 1 d . .
C4 C 0.6532(3) 0.71297(14) 0.0396(3) 0.0288(6) Uani 1 1 d . .
C5 C 0.7512(4) 0.66541(15) -0.0100(4) 0.0366(6) Uani 1 1 d . .
H5 H 0.7278 0.6195 -0.0058 0.044 Uiso 1 1 calc R U
C6 C 0.8833(4) 0.68678(16) -0.0655(4) 0.0380(7) Uani 1 1 d . .
H6 H 0.9480 0.6544 -0.0994 0.046 Uiso 1 1 calc R U
C7 C 0.8262(4) 0.79827(15) -0.0262(4) 0.0348(6) Uani 1 1 d . .
H7 H 0.8516 0.8439 -0.0326 0.042 Uiso 1 1 calc R U
C8 C 0.6908(4) 0.78098(14) 0.0307(4) 0.0325(6) Uani 1 1 d . .
H8 H 0.6263 0.8141 0.0624 0.039 Uiso 1 1 calc R U
C9 C 0.1859(7) 0.97584(19) 0.2489(5) 0.0699(12) Uani 1 1 d . .

loop_
_atom_site_aniso_label
_atom_site_aniso_U_11
_atom_site_aniso_U_22
_atom_site_aniso_U_33
_atom_site_aniso_U_23
_atom_site_aniso_U_13
_atom_site_aniso_U_12
Ag1 0.04188(16) 0.04395(16) 0.06007(18) -0.00108(11) 0.03659(13) 0.00543(10)
S1 0.0356(4) 0.0313(4) 0.0452(4) 0.0027(3) 0.0143(3) -0.0042(3)
O1 0.0366(11) 0.0311(10) 0.0487(12) 0.0046(9) 0.0289(10) 0.0049(8)
O2 0.0649(16) 0.0556(15) 0.0431(13) -0.0084(11) 0.0166(12) -0.0072(12)
O3 0.0393(14) 0.079(2) 0.111(2) 0.0251(18) 0.0155(15) -0.0103(13)
O4 0.0687(16) 0.0400(12) 0.0557(14) 0.0104(11) 0.0285(12) -0.0032(11)
F1 0.267(5) 0.0603(17) 0.0739(19) -0.0289(15) 0.022(2) 0.006(2)
F2 0.128(3) 0.098(2) 0.211(4) 0.010(3) 0.104(3) 0.057(2)
F3 0.155(3) 0.0387(13) 0.109(2) 0.0223(13) 0.013(2) 0.0045(15)
N1 0.0330(12) 0.0332(13) 0.0403(13) -0.0009(10) 0.0238(11) -0.0007(10)
N2 0.0334(12) 0.0320(12) 0.0423(14) 0.0022(10) 0.0234(11) 0.0004(10)
N3 0.0300(12) 0.0389(13) 0.0394(13) 0.0007(11) 0.0189(11) -0.0031(10)
C1 0.0355(15) 0.0327(15) 0.0417(16) -0.0005(12) 0.0250(13) -0.0006(12)
C2 0.081(3) 0.0363(17) 0.088(3) 0.0054(18) 0.064(2) -0.0013(17)
C3 0.0276(13) 0.0299(13) 0.0331(14) 0.0007(11) 0.0141(11) -0.0015(11)
C4 0.0230(13) 0.0358(15) 0.0298(14) 0.0004(11) 0.0111(11) -0.0011(11)
C5 0.0360(15) 0.0324(15) 0.0485(17) -0.0011(13) 0.0233(14) -0.0012(12)
C6 0.0345(15) 0.0396(16) 0.0473(17) -0.0034(13) 0.0235(14) 0.0001(13)
C7 0.0340(15) 0.0320(14) 0.0417(16) 0.0028(12) 0.0161(13) -0.0033(12)
C8 0.0273(14) 0.0340(15) 0.0383(15) 0.0011(12) 0.0130(12) 0.0012(11)
C9 0.102(4) 0.038(2) 0.069(3) -0.0035(19) 0.025(2) 0.010(2)

loop_
_atom_type_symbol
_atom_type_description
_atom_type_scat_dispersion_real
_atom_type_scat_dispersion_imag
_atom_type_scat_source
C C 0.0033 0.0016 'International Tables Vol C Tables 4.2.6.8 and 6.1.1.4'
H H 0.0000 0.0000 'International Tables Vol C Tables 4.2.6.8 and 6.1.1.4'
N N 0.0061 0.0033 'International Tables Vol C Tables 4.2.6.8 and 6.1.1.4'
O O 0.0106 0.0060 'International Tables Vol C Tables 4.2.6.8 and 6.1.1.4'
F F 0.0171 0.0103 'International Tables Vol C Tables 4.2.6.8 and 6.1.1.4'
S S 0.1246 0.1234 'International Tables Vol C Tables 4.2.6.8 and 6.1.1.4'
Ag Ag -0.8971 1.1015 'International Tables Vol C Tables 4.2.6.8 and 6.1.1.4'

loop_
_geom_angle_atom_site_label_1
_geom_angle_atom_site_label_2
_geom_angle_atom_site_label_3
_geom_angle
_geom_angle_site_symmetry_3
N1 Ag1 N3 164.72(9) 4_476
O3 S1 O2 114.43(18) .
O3 S1 O4 116.06(17) .
O2 S1 O4 114.63(15) .
O3 S1 C9 104.2(2) .
O2 S1 C9 102.05(18) .
O4 S1 C9 102.95(18) .
C1 O1 C3 103.6(2) .
C1 N1 N2 107.7(2) .
C1 N1 Ag1 129.35(19) .
N2 N1 Ag1 121.33(17) .
C3 N2 N1 105.0(2) .
C6 N3 C7 117.7(2) .
C6 N3 Ag1 119.61(19) 4_675
C7 N3 Ag1 122.67(19) 4_675
N1 C1 O1 110.8(2) .
N1 C1 C2 130.0(3) .
O1 C1 C2 119.2(3) .
C1 C2 H2A 109.5 .
C1 C2 H2B 109.4 .
H2A C2 H2B 109.5 .
C1 C2 H2C 109.5 .
H2A C2 H2C 109.5 .
H2B C2 H2C 109.5 .
N2 C3 O1 112.9(2) .
N2 C3 C4 128.9(2) .
O1 C3 C4 118.1(2) .
C5 C4 C8 119.0(2) .
C5 C4 C3 120.8(2) .
C8 C4 C3 120.1(2) .
C6 C5 C4 119.1(3) .
C6 C5 H5 120.5 .
C4 C5 H5 120.5 .
N3 C6 C5 123.0(3) .
N3 C6 H6 118.5 .
C5 C6 H6 118.5 .
N3 C7 C8 122.9(3) .
N3 C7 H7 118.5 .
C8 C7 H7 118.5 .
C7 C8 C4 118.3(3) .
C7 C8 H8 120.9 .
C4 C8 H8 120.9 .
F2 C9 F3 107.6(4) .
F2 C9 F1 108.4(4) .
F3 C9 F1 105.7(4) .
F2 C9 S1 111.7(3) .
F3 C9 S1 113.1(3) .
F1 C9 S1 110.1(3) .

loop_
_geom_bond_atom_site_label_1
_geom_bond_atom_site_label_2
_geom_bond_distance
_geom_bond_site_symmetry_2
Ag1 N1 2.165(2) .
Ag1 N3 2.184(2) 4_476
S1 O3 1.418(3) .
S1 O2 1.430(2) .
S1 O4 1.432(2) .
S1 C9 1.791(4) .
O1 C1 1.349(3) .
O1 C3 1.356(3) .
F1 C9 1.337(5) .
F2 C9 1.310(6) .
F3 C9 1.316(5) .
N1 C1 1.290(4) .
N1 N2 1.401(3) .
N2 C3 1.280(4) .
N3 C6 1.336(4) .
N3 C7 1.348(4) .
N3 Ag1 2.184(2) 4_675
C1 C2 1.466(4) .
C2 H2A 0.9600 .
C2 H2B 0.9600 .
C2 H2C 0.9600 .
C3 C4 1.459(4) .
C4 C5 1.381(4) .
C4 C8 1.385(4) .
C5 C6 1.369(4) .
C5 H5 0.9300 .
C6 H6 0.9300 .
C7 C8 1.379(4) .
C7 H7 0.9300 .
C8 H8 0.9300 .

loop_
_geom_torsion_atom_site_label_1
_geom_torsion_atom_site_label_2
_geom_torsion_atom_site_label_3
_geom_torsion_atom_site_label_4
_geom_torsion
_geom_torsion_site_symmetry_1
C1 N1 N2 C3 -1.1(3) .
Ag1 N1 N2 C3 165.64(19) .
N2 N1 C1 O1 1.0(3) .
Ag1 N1 C1 O1 -164.30(18) .
N2 N1 C1 C2 -179.8(3) .
Ag1 N1 C1 C2 14.9(5) .
C3 O1 C1 N1 -0.6(3) .
C3 O1 C1 C2 -179.9(3) .
N1 N2 C3 O1 0.8(3) .
N1 N2 C3 C4 -176.3(3) .
C1 O1 C3 N2 -0.2(3) .
C1 O1 C3 C4 177.3(2) .
N2 C3 C4 C5 -171.4(3) .
O1 C3 C4 C5 11.6(4) .
N2 C3 C4 C8 12.0(5) .
O1 C3 C4 C8 -165.0(3) .
C8 C4 C5 C6 0.4(4) .
C3 C4 C5 C6 -176.3(3) .
C7 N3 C6 C5 -1.2(4) .
Ag1 N3 C6 C5 176.5(2) 4_675
C4 C5 C6 N3 0.5(5) .
C6 N3 C7 C8 1.0(4) .
Ag1 N3 C7 C8 -176.6(2) 4_675
N3 C7 C8 C4 -0.2(4) .
C5 C4 C8 C7 -0.5(4) .
C3 C4 C8 C7 176.1(3) .
O3 S1 C9 F2 -178.9(3) .
O2 S1 C9 F2 61.7(4) .
O4 S1 C9 F2 -57.3(4) .
O3 S1 C9 F3 59.5(4) .
O2 S1 C9 F3 -59.8(4) .
O4 S1 C9 F3 -178.9(3) .
O3 S1 C9 F1 -58.5(4) .
O2 S1 C9 F1 -177.8(3) .
O4 S1 C9 F1 63.1(4) .
